data_4519184
loop_
_publ_author_name
'O&#x2019;Rourke, Brianna'
'Lauderback, Clare'
'Teodoro, Lara I.'
'Grimm, Morgan'
'Zeller, Matthias'
'Mirjafari, Arsalan'
'Guillet, Gary L.'
'Hillesheim, Patrick C.'

_publ_section_title
;
 Developing Structural First Principles for Alkylated
 Triphenylphosphonium-Based Ionic Liquids
;
_journal_issue 47
_journal_name_full 'ACS Omega'
_journal_page_first 32285
_journal_page_last 32296
_journal_paper_doi 10.1021/acsomega.1c05241
_journal_volume 6
_journal_year 2021
_chemical_formula_moiety 'C4 F10 N O4 S2, C22 H24 P'
_chemical_formula_sum 'C26 H24 F10 N O4 P S2'
_chemical_formula_weight 699.55
_space_group_crystal_system triclinic
_space_group_IT_number 2
_space_group_name_Hall '-P 1'
_space_group_name_H-M_alt 'P -1'
_atom_sites_solution_hydrogens geom
_atom_sites_solution_primary dual
_atom_sites_solution_secondary difmap
_audit_creation_date 2021-07-12
_audit_creation_method
;
Olex2 1.3
(compiled 2020.11.12 svn.r5f609507 for OlexSys, GUI svn.r6272)
;
_cell_angle_alpha 85.995(5)
_cell_angle_beta 84.791(12)
_cell_angle_gamma 89.282(10)
_cell_formula_units_Z 2
_cell_length_a 9.4948(13)
_cell_length_b 10.1971(10)
_cell_length_c 15.5070(19)
_cell_measurement_reflns_used 9974
_cell_measurement_temperature 102.0
_cell_measurement_theta_max 28.35
_cell_measurement_theta_min 2.42
_cell_volume 1491.5(3)
_computing_cell_refinement 'SAINT V8.40A (Bruker, 2019)'
_computing_data_collection 'Apex3 v2018.7-2 (Bruker, 2018)'
_computing_data_reduction 'SAINT V8.40A (Bruker, 2019)'
_computing_molecular_graphics 'Olex2 1.3 (Dolomanov et al., 2009)'
_computing_publication_material 'Olex2 1.3 (Dolomanov et al., 2009)'
_computing_structure_refinement 'SHELXL 2018/3 (Sheldrick, 2015)'
_computing_structure_solution 'SHELXT 2014/5 (Sheldrick, 2014)'
_diffrn_ambient_temperature 102.0
_diffrn_detector 'Bruker PhotonII CPAD'
_diffrn_detector_area_resol_mean 7.4074
_diffrn_detector_type
;
charge-integrating pixel array detector (CPAD)
;
_diffrn_measured_fraction_theta_full 0.999
_diffrn_measured_fraction_theta_max 0.998
_diffrn_measurement_device 'three-circle diffractometer'
_diffrn_measurement_device_type 'Bruker AXS D8 Eco Quest diffractometer with PhotonII charge-integrating pixel'
_diffrn_measurement_method '\w and \f scans'
_diffrn_radiation_type MoK\a
_diffrn_radiation_wavelength 0.71073
_diffrn_reflns_av_R_equivalents 0.1456
_diffrn_reflns_av_unetI/netI 0.0843
_diffrn_reflns_Laue_measured_fraction_full 0.999
_diffrn_reflns_Laue_measured_fraction_max 0.998
_diffrn_reflns_limit_h_max 12
_diffrn_reflns_limit_h_min -12
_diffrn_reflns_limit_k_max 13
_diffrn_reflns_limit_k_min -13
_diffrn_reflns_limit_l_max 20
_diffrn_reflns_limit_l_min -20
_diffrn_reflns_number 51845
_diffrn_reflns_point_group_measured_fraction_full 0.999
_diffrn_reflns_point_group_measured_fraction_max 0.998
_diffrn_reflns_theta_full 25.242
_diffrn_reflns_theta_max 28.730
_diffrn_reflns_theta_min 2.627
_diffrn_source '1 kW fine focus sealed tube X-ray source'
_diffrn_source_current 20.0
_diffrn_source_power 1.0
_diffrn_source_voltage 50.0
_diffrn_standards_number 0
_exptl_absorpt_coefficient_mu 0.329
_exptl_absorpt_correction_T_max 0.7458
_exptl_absorpt_correction_T_min 0.6731
_exptl_absorpt_correction_type multi-scan
_exptl_absorpt_process_details
;
SADABS-2016/2 (Bruker,2016/2) was used for absorption correction.
wR2(int) was 0.0600 before and 0.0548 after correction.
The Ratio of minimum to maximum transmission is 0.9025.
The \l/2 correction factor is Not present.
;
_exptl_crystal_colour colourless
_exptl_crystal_colour_primary colourless
_exptl_crystal_density_diffrn 1.558
_exptl_crystal_description Needles
_exptl_crystal_F_000 712
_exptl_crystal_size_max 0.206
_exptl_crystal_size_mid 0.076
_exptl_crystal_size_min 0.059
_refine_diff_density_max 0.351
_refine_diff_density_min -0.368
_refine_diff_density_rms 0.058
_refine_ls_extinction_method none
_refine_ls_goodness_of_fit_ref 1.010
_refine_ls_hydrogen_treatment constr
_refine_ls_matrix_type full
_refine_ls_number_parameters 557
_refine_ls_number_reflns 7707
_refine_ls_number_restraints 581
_refine_ls_restrained_S_all 0.995
_refine_ls_R_factor_all 0.0782
_refine_ls_R_factor_gt 0.0454
_refine_ls_shift/su_max 0.001
_refine_ls_shift/su_mean 0.000
_refine_ls_structure_factor_coef Fsqd
_refine_ls_weighting_details 'w=1/[\s^2^(Fo^2^)+(0.0402P)^2^] where P=(Fo^2^+2Fc^2^)/3'
_refine_ls_weighting_scheme calc
_refine_ls_wR_factor_gt 0.0906
_refine_ls_wR_factor_ref 0.0981
_reflns_Friedel_coverage 0.000
_reflns_number_gt 5156
_reflns_number_total 7707
_reflns_threshold_expression 'I > 2\s(I)'
_cod_data_source_file ao1c05241_si_002.cif
_cod_data_source_block fgcupch0018_0m
_cod_depositor_comments
;
The following automatic conversions were performed:

data item '_atom_sites_solution_secondary' value 'diffmap' was
changed to 'difmap'.

Automatic conversion script
Id: cif_fix_values 7556 2019-12-06 15:28:31Z antanas 
;
_cod_database_code 4519184
_shelx_shelxl_version_number 2018/3
_shelx_space_group_comment
;
The symmetry employed for this shelxl refinement is uniquely defined
by the following loop, which should always be used as a source of
symmetry information in preference to the above space-group names.
They are only intended as comments.
;
_shelx_estimated_absorpt_t_max 0.981
_shelx_estimated_absorpt_t_min 0.935
_olex2_refinement_description
;
1. Fixed Uiso
 At 1.2 times of:
  All C(H) groups, All C(H,H) groups
 At 1.5 times of:
  All C(H,H,H) groups
2. Uiso/Uaniso restraints and constraints
Uanis(C11A) = Uanis(C13A)
Uanis(C12A) = Uanis(C14A)
Uanis(C11B) = Uanis(C13B)
Uanis(C12B) = Uanis(C14B)
Uanis(S1A) = Uanis(S2A)
3. Rigid body (RIGU) restrains
 All non-hydrogen atoms
 with sigma for 1-2 distances of 0.004 and sigma for 1-3 distances of 0.004
4. Same fragment restrains
{S1A, F1A, F2A, F3A, F5A, F4A, O1A, O2A, C11A, C12A} sigma for 1-2: 0.02, 1-3:
0.04
as in
{S2A, F6A, F7A, F8A, F9A, F10A, O3A, O4A, C13A, C14A}
{S1A, F1A, F2A, F3A, F5A, F4A, O1A, O2A, C11A, C12A} sigma for 1-2: 0.01, 1-3:
0.02
as in
{S1B, F6B, F7B, F8B, F9B, F10B, O1B, O2B, C13B, C14B}
{S1A, F1A, F2A, F3A, F5A, F4A, O1A, O2A, C11A, C12A} sigma for 1-2: 0.02, 1-3:
0.04
as in
{S2B, F1B, F2B, F3B, F4B, F5B, O3B, O4B, C11B, C12B}
5. Others
 Fixed Sof: S1A(0.5) F1A(0.5) F2A(0.5) F3A(0.5) F5A(0.5) F4A(0.5) O1A(0.5)
 O2A(0.5) C11A(0.5) C12A(0.5) S2A(0.5) F6A(0.5) F7A(0.5) F8A(0.5) F9A(0.5)
 F10A(0.5) O3A(0.5) O4A(0.5) C13A(0.5) C14A(0.5) N1A(0.5) S1B(0.5) F6B(0.5)
 F7B(0.5) F8B(0.5) F9B(0.5) F10B(0.5) O1B(0.5) O2B(0.5) C13B(0.5) C14B(0.5)
 S2B(0.5) F1B(0.5) F2B(0.5) F3B(0.5) F4B(0.5) F5B(0.5) O3B(0.5) O4B(0.5)
 C11B(0.5) C12B(0.5) N1B(0.5)
6.a Secondary CH2 refined with riding coordinates:
 C1(H1A,H1B), C2(H2A,H2B), C3(H3A,H3B)
6.b Aromatic/amide H refined with riding coordinates:
 C6A(H6A), C6B(H6B), C6C(H6C), C7A(H7A), C7B(H7B), C7C(H7C), C8A(H8A),
 C8B(H8B), C8C(H8C), C9A(H9A), C9B(H9B), C9C(H9C), C10A(H10A), C10B(H10B),
 C10C(H10C)
6.c Idealised Me refined as rotating group:
 C4(H4A,H4B,H4C)
;
_olex2_submission_special_instructions 'No special instructions were received'

loop_
_space_group_symop_operation_xyz
'x, y, z'
'-x, -y, -z'

loop_
_atom_site_label
_atom_site_type_symbol
_atom_site_fract_x
_atom_site_fract_y
_atom_site_fract_z
_atom_site_U_iso_or_equiv
_atom_site_adp_type
_atom_site_occupancy
_atom_site_site_symmetry_order
_atom_site_calc_flag
_atom_site_refinement_flags_posn
_atom_site_refinement_flags_adp
_atom_site_refinement_flags_occupancy
_atom_site_disorder_assembly
_atom_site_disorder_group
S1A S 0.5964(11) 0.4176(9) 0.9470(6) 0.0207(5) Uani 0.5 1 d D . P A -1
F1A F 0.5255(4) 0.4381(4) 0.7870(2) 0.0438(9) Uani 0.5 1 d D . P A -1
F2A F 0.5003(5) 0.6167(4) 0.8543(3) 0.0303(9) Uani 0.5 1 d D . P A -1
F3A F 0.7687(14) 0.6647(13) 0.8556(10) 0.0316(17) Uani 0.5 1 d D . P A -1
F5A F 0.8332(11) 0.4866(12) 0.7969(10) 0.0388(17) Uani 0.5 1 d D . P A -1
F4A F 0.7199(13) 0.6350(15) 0.7259(8) 0.0381(17) Uani 0.5 1 d D . P A -1
O1A O 0.7125(3) 0.4614(3) 0.9849(2) 0.0233(7) Uani 0.5 1 d D . P A -1
O2A O 0.5963(3) 0.2798(3) 0.92462(19) 0.0254(7) Uani 0.5 1 d D . P A -1
C11A C 0.5893(9) 0.5121(8) 0.8407(6) 0.0253(7) Uani 0.5 1 d D . P A -1
C12A C 0.7279(10) 0.5750(11) 0.8046(8) 0.0275(10) Uani 0.5 1 d D . P A -1
S2A S 0.4096(11) 0.5714(9) 1.0476(6) 0.0207(5) Uani 0.5 1 d D . P A -1
F6A F 0.5082(5) 0.4215(5) 1.1748(3) 0.0370(10) Uani 0.5 1 d D . P A -1
F7A F 0.4060(3) 0.6049(4) 1.2121(2) 0.0367(8) Uani 0.5 1 d D . P A -1
F8A F 0.2158(14) 0.3580(13) 1.1510(10) 0.038(2) Uani 0.5 1 d D . P A -1
F9A F 0.1693(13) 0.5366(13) 1.2145(10) 0.052(3) Uani 0.5 1 d D . P A -1
F10A F 0.2893(15) 0.3819(16) 1.2781(8) 0.064(4) Uani 0.5 1 d D . P A -1
O3A O 0.5122(3) 0.6652(3) 1.0425(2) 0.0295(7) Uani 0.5 1 d D . P A -1
O4A O 0.2634(3) 0.6048(4) 1.0356(2) 0.0280(8) Uani 0.5 1 d D . P A -1
C13A C 0.4005(9) 0.5016(9) 1.1610(6) 0.0253(7) Uani 0.5 1 d D . P A -1
C14A C 0.2615(10) 0.4419(11) 1.2012(8) 0.0275(10) Uani 0.5 1 d D . P A -1
N1A N 0.4437(3) 0.4408(3) 0.9967(2) 0.0200(7) Uani 0.5 1 d . . P A -1
S1B S 0.6260(6) -0.0523(6) 0.4664(5) 0.0192(9) Uani 0.5 1 d D . P B -1
F6B F 0.4809(4) -0.2532(4) 0.5370(2) 0.0379(9) Uani 0.5 1 d D . P B -1
F7B F 0.7096(3) -0.2772(4) 0.5243(2) 0.0413(9) Uani 0.5 1 d D . P B -1
F8B F 0.6014(5) -0.4381(7) 0.4176(6) 0.0384(12) Uani 0.5 1 d D . P B -1
F9B F 0.7632(4) -0.2953(6) 0.3776(4) 0.0408(12) Uani 0.5 1 d D . P B -1
F10B F 0.5521(4) -0.2674(6) 0.3370(3) 0.0388(11) Uani 0.5 1 d D . P B -1
O1B O 0.6836(3) -0.0110(3) 0.53852(18) 0.0248(7) Uani 0.5 1 d D . P B -1
O2B O 0.7064(3) -0.0360(3) 0.38139(18) 0.0204(6) Uani 0.5 1 d D . P B -1
C13B C 0.5970(9) -0.2323(9) 0.4825(6) 0.0230(6) Uani 0.5 1 d D . P B -1
C14B C 0.6251(8) -0.3090(10) 0.4025(6) 0.0295(11) Uani 0.5 1 d D . P B -1
S2B S 0.3694(6) 0.0604(6) 0.5267(5) 0.0262(12) Uani 0.5 1 d D . P B -1
F1B F 0.5611(3) 0.2489(4) 0.5005(2) 0.0322(8) Uani 0.5 1 d D . P B -1
F2B F 0.3612(3) 0.3014(4) 0.4495(2) 0.0324(8) Uani 0.5 1 d D . P B -1
F3B F 0.5075(4) 0.2522(6) 0.6462(4) 0.0478(14) Uani 0.5 1 d D . P B -1
F4B F 0.2871(4) 0.3091(6) 0.6427(4) 0.0455(12) Uani 0.5 1 d D . P B -1
F5B F 0.4489(5) 0.4301(7) 0.5747(7) 0.0432(14) Uani 0.5 1 d D . P B -1
O3B O 0.3844(3) 0.0167(3) 0.61099(18) 0.0237(7) Uani 0.5 1 d D . P B -1
O4B O 0.2271(3) 0.0657(3) 0.49548(19) 0.0263(7) Uani 0.5 1 d D . P B -1
C11B C 0.4185(9) 0.2359(9) 0.5152(6) 0.0230(6) Uani 0.5 1 d D . P B -1
C12B C 0.4088(9) 0.3070(10) 0.5977(6) 0.0295(11) Uani 0.5 1 d D . P B -1
N1B N 0.4687(3) 0.0036(3) 0.4495(2) 0.0182(7) Uani 0.5 1 d . . P B -1
P1 P 0.94678(5) 1.00564(5) 0.76011(3) 0.01544(12) Uani 1 1 d . . . . .
C1 C 0.94735(19) 1.08393(19) 0.65289(12) 0.0169(4) Uani 1 1 d . . . . .
H1A H 1.045454 1.086039 0.625107 0.020 Uiso 1 1 calc R U . . .
H1B H 0.890030 1.031368 0.617868 0.020 Uiso 1 1 calc R U . . .
C2 C 0.8884(2) 1.2242(2) 0.65291(13) 0.0212(4) Uani 1 1 d . . . . .
H2A H 0.789883 1.222152 0.679975 0.025 Uiso 1 1 calc R U . . .
H2B H 0.945060 1.276673 0.688387 0.025 Uiso 1 1 calc R U . . .
C3 C 0.8910(2) 1.2905(2) 0.56133(13) 0.0215(4) Uani 1 1 d . . . . .
H3A H 0.988792 1.288928 0.533187 0.026 Uiso 1 1 calc R U . . .
H3B H 0.830576 1.240515 0.526595 0.026 Uiso 1 1 calc R U . . .
C4 C 0.8386(2) 1.4321(2) 0.56242(14) 0.0300(5) Uani 1 1 d . . . . .
H4A H 0.843520 1.472028 0.502895 0.045 Uiso 1 1 calc R U . . .
H4B H 0.898052 1.481675 0.596899 0.045 Uiso 1 1 calc R U . . .
H4C H 0.740486 1.433627 0.588161 0.045 Uiso 1 1 calc R U . . .
C5A C 1.03335(19) 1.1107(2) 0.82618(12) 0.0178(4) Uani 1 1 d . . . . .
C5B C 1.04268(18) 0.8529(2) 0.75649(13) 0.0174(4) Uani 1 1 d . . . . .
C5C C 0.76900(18) 0.9747(2) 0.80559(13) 0.0175(4) Uani 1 1 d . . . . .
C6A C 1.1821(2) 1.1125(2) 0.81790(13) 0.0219(4) Uani 1 1 d . . . . .
H6A H 1.234010 1.053688 0.781981 0.026 Uiso 1 1 calc R U . . .
C6B C 1.0724(2) 0.7938(2) 0.67928(14) 0.0329(6) Uani 1 1 d . . . . .
H6B H 1.044533 0.835249 0.626668 0.040 Uiso 1 1 calc R U . . .
C6C C 0.66109(19) 0.9659(2) 0.75063(14) 0.0224(5) Uani 1 1 d . . . . .
H6C H 0.679617 0.985403 0.689880 0.027 Uiso 1 1 calc R U . . .
C7A C 1.2517(2) 1.2002(2) 0.86227(14) 0.0270(5) Uani 1 1 d . . . . .
H7A H 1.352154 1.202008 0.856589 0.032 Uiso 1 1 calc R U . . .
C7B C 1.1430(3) 0.6741(3) 0.67875(16) 0.0429(7) Uani 1 1 d . . . . .
H7B H 1.163030 0.633397 0.625686 0.052 Uiso 1 1 calc R U . . .
C7C C 0.5262(2) 0.9284(2) 0.78578(14) 0.0276(5) Uani 1 1 d . . . . .
H7C H 0.452621 0.920605 0.748843 0.033 Uiso 1 1 calc R U . . .
C8A C 1.1769(2) 1.2858(2) 0.91509(14) 0.0292(5) Uani 1 1 d . . . . .
H8A H 1.226195 1.344554 0.946364 0.035 Uiso 1 1 calc R U . . .
C8B C 1.1843(2) 0.6137(2) 0.75469(15) 0.0309(5) Uani 1 1 d . . . . .
H8B H 1.233065 0.531809 0.753824 0.037 Uiso 1 1 calc R U . . .
C8C C 0.4995(2) 0.9026(2) 0.87412(15) 0.0274(5) Uani 1 1 d . . . . .
H8C H 0.406757 0.878803 0.897790 0.033 Uiso 1 1 calc R U . . .
C9A C 1.0305(2) 1.2860(2) 0.92253(14) 0.0274(5) Uani 1 1 d . . . . .
H9A H 0.979470 1.345893 0.958061 0.033 Uiso 1 1 calc R U . . .
C9B C 1.1549(2) 0.6716(2) 0.83168(14) 0.0266(5) Uani 1 1 d . . . . .
H9B H 1.183050 0.629714 0.884103 0.032 Uiso 1 1 calc R U . . .
C9C C 0.6058(2) 0.9109(2) 0.92881(14) 0.0232(5) Uani 1 1 d . . . . .
H9C H 0.586441 0.891864 0.989550 0.028 Uiso 1 1 calc R U . . .
C10A C 0.9583(2) 1.1984(2) 0.87785(13) 0.0212(4) Uani 1 1 d . . . . .
H10A H 0.857881 1.198522 0.882694 0.025 Uiso 1 1 calc R U . . .
C10B C 1.08454(19) 0.7909(2) 0.83272(13) 0.0219(4) Uani 1 1 d . . . . .
H10B H 1.064544 0.830850 0.886039 0.026 Uiso 1 1 calc R U . . .
C10C C 0.74069(19) 0.9469(2) 0.89464(13) 0.0193(4) Uani 1 1 d . . . . .
H10C H 0.814001 0.952717 0.931988 0.023 Uiso 1 1 calc R U . . .

loop_
_atom_site_aniso_label
_atom_site_aniso_U_11
_atom_site_aniso_U_22
_atom_site_aniso_U_33
_atom_site_aniso_U_23
_atom_site_aniso_U_13
_atom_site_aniso_U_12
S1A 0.0134(6) 0.0300(11) 0.0181(8) -0.0012(7) 0.0014(6) 0.0012(7)
F1A 0.063(2) 0.041(2) 0.0334(18) -0.0103(16) -0.0256(19) -0.0061(17)
F2A 0.0306(17) 0.032(2) 0.027(2) 0.0036(15) -0.0010(17) 0.0131(16)
F3A 0.034(3) 0.016(4) 0.044(3) -0.013(2) 0.007(2) 0.000(2)
F5A 0.044(3) 0.036(3) 0.034(4) -0.013(2) 0.015(2) 0.021(2)
F4A 0.050(4) 0.034(3) 0.026(3) 0.006(2) 0.013(2) 0.005(3)
O1A 0.0110(14) 0.035(2) 0.0246(19) -0.0031(16) -0.0041(12) 0.0000(14)
O2A 0.0291(15) 0.0163(16) 0.0300(18) -0.0064(13) 0.0057(13) -0.0024(13)
C11A 0.0318(14) 0.0220(18) 0.0235(12) -0.0040(12) -0.0085(11) 0.0005(12)
C12A 0.0385(16) 0.018(3) 0.0232(17) -0.0035(16) 0.0102(13) 0.0124(15)
S2A 0.0134(6) 0.0300(11) 0.0181(8) -0.0012(7) 0.0014(6) 0.0012(7)
F6A 0.0310(16) 0.049(3) 0.032(3) 0.0013(17) -0.0113(18) 0.0082(19)
F7A 0.048(2) 0.039(2) 0.0263(16) -0.0161(15) -0.0066(16) -0.0085(15)
F8A 0.030(3) 0.017(4) 0.064(4) -0.006(3) 0.012(3) -0.007(3)
F9A 0.079(4) 0.049(5) 0.024(3) -0.003(4) 0.020(3) 0.045(4)
F10A 0.100(7) 0.053(6) 0.030(4) 0.022(4) 0.019(4) 0.034(5)
O3A 0.0282(15) 0.0234(18) 0.0363(19) -0.0056(15) 0.0045(14) -0.0105(14)
O4A 0.0190(16) 0.043(3) 0.0228(19) -0.0044(17) -0.0057(13) 0.0096(16)
C13A 0.0318(14) 0.0220(18) 0.0235(12) -0.0040(12) -0.0085(11) 0.0005(12)
C14A 0.0385(16) 0.018(3) 0.0232(17) -0.0035(16) 0.0102(13) 0.0124(15)
N1A 0.0131(14) 0.024(2) 0.0231(19) -0.0089(16) 0.0035(13) -0.0044(13)
S1B 0.0150(14) 0.0157(12) 0.0288(19) -0.0112(11) -0.0042(11) -0.0047(9)
F6B 0.038(2) 0.0293(18) 0.041(2) 0.0039(18) 0.0210(15) -0.0040(17)
F7B 0.047(2) 0.034(2) 0.046(2) -0.0007(17) -0.0229(17) 0.0153(18)
F8B 0.041(3) 0.026(2) 0.049(3) -0.0094(17) 0.000(3) -0.004(2)
F9B 0.025(2) 0.047(3) 0.049(3) -0.019(2) 0.0152(18) -0.0010(19)
F10B 0.052(3) 0.043(3) 0.027(2) -0.0110(17) -0.021(2) -0.007(2)
O1B 0.0218(14) 0.0346(19) 0.0205(16) -0.0075(14) -0.0109(12) -0.0028(13)
O2B 0.0171(13) 0.0241(17) 0.0195(16) -0.0036(13) 0.0020(12) 0.0001(13)
C13B 0.0216(16) 0.0244(13) 0.0221(11) 0.0009(9) 0.0003(11) 0.0053(11)
C14B 0.031(3) 0.0254(14) 0.0323(14) -0.0051(11) -0.0045(19) -0.002(2)
S2B 0.0178(17) 0.036(2) 0.0229(15) -0.0067(12) 0.0106(14) 0.0011(12)
F1B 0.0198(15) 0.0280(18) 0.048(2) -0.0061(18) 0.0057(13) -0.0028(13)
F2B 0.0439(19) 0.0280(18) 0.0259(18) 0.0045(14) -0.0130(15) 0.0075(17)
F3B 0.061(3) 0.036(2) 0.053(3) -0.013(2) -0.029(3) 0.003(3)
F4B 0.052(3) 0.029(2) 0.051(3) -0.011(2) 0.028(2) 0.003(2)
F5B 0.049(3) 0.022(2) 0.057(3) -0.0043(19) 0.001(3) -0.011(3)
O3B 0.0334(17) 0.0271(18) 0.0086(15) 0.0017(12) 0.0060(13) -0.0021(15)
O4B 0.0127(12) 0.039(2) 0.0301(18) -0.0173(15) -0.0037(12) -0.0012(13)
C11B 0.0216(16) 0.0244(13) 0.0221(11) 0.0009(9) 0.0003(11) 0.0053(11)
C12B 0.031(3) 0.0254(14) 0.0323(14) -0.0051(11) -0.0045(19) -0.002(2)
N1B 0.0185(15) 0.0235(19) 0.0138(16) -0.0048(14) -0.0065(13) 0.0051(14)
P1 0.0155(2) 0.0170(3) 0.0145(3) -0.0019(2) -0.00445(19) 0.0013(2)
C1 0.0169(8) 0.0193(11) 0.0145(10) -0.0006(8) -0.0024(7) 0.0010(8)
C2 0.0252(10) 0.0214(11) 0.0174(11) -0.0010(9) -0.0039(8) 0.0023(9)
C3 0.0270(10) 0.0181(11) 0.0191(11) 0.0013(9) -0.0027(8) 0.0020(9)
C4 0.0399(12) 0.0243(13) 0.0256(12) 0.0018(10) -0.0060(10) 0.0057(10)
C5A 0.0208(9) 0.0190(11) 0.0144(10) -0.0013(8) -0.0060(8) -0.0007(8)
C5B 0.0149(8) 0.0185(11) 0.0190(10) -0.0015(8) -0.0031(7) 0.0019(8)
C5C 0.0164(8) 0.0162(10) 0.0199(10) -0.0016(8) -0.0021(8) 0.0018(8)
C6A 0.0219(9) 0.0253(12) 0.0191(11) -0.0002(9) -0.0058(8) -0.0003(9)
C6B 0.0523(14) 0.0280(14) 0.0201(12) -0.0043(10) -0.0115(11) 0.0150(11)
C6C 0.0203(9) 0.0268(12) 0.0210(11) -0.0034(9) -0.0058(8) 0.0028(9)
C7A 0.0271(10) 0.0297(13) 0.0251(12) 0.0022(10) -0.0094(9) -0.0082(9)
C7B 0.0694(17) 0.0353(16) 0.0255(13) -0.0100(12) -0.0087(12) 0.0261(14)
C7C 0.0175(9) 0.0352(14) 0.0314(13) -0.0062(11) -0.0064(9) 0.0019(9)
C8A 0.0397(12) 0.0255(13) 0.0249(12) -0.0021(10) -0.0150(10) -0.0099(10)
C8B 0.0346(12) 0.0258(13) 0.0333(13) -0.0058(11) -0.0066(10) 0.0128(10)
C8C 0.0172(9) 0.0296(13) 0.0343(13) -0.0029(11) 0.0043(9) 0.0030(9)
C9A 0.0372(12) 0.0255(13) 0.0209(11) -0.0076(10) -0.0065(9) 0.0003(10)
C9B 0.0284(10) 0.0280(13) 0.0237(12) 0.0014(10) -0.0067(9) 0.0068(9)
C9C 0.0236(10) 0.0243(12) 0.0209(11) -0.0014(9) 0.0017(8) 0.0041(9)
C10A 0.0238(10) 0.0215(11) 0.0189(11) -0.0028(9) -0.0043(8) 0.0012(8)
C10B 0.0225(9) 0.0243(12) 0.0189(11) -0.0003(9) -0.0034(8) 0.0044(9)
C10C 0.0183(9) 0.0206(11) 0.0191(10) -0.0027(9) -0.0028(8) 0.0034(8)

loop_
_atom_type_symbol
_atom_type_description
_atom_type_scat_dispersion_real
_atom_type_scat_dispersion_imag
_atom_type_scat_source
C C 0.0033 0.0016 'International Tables Vol C Tables 4.2.6.8 and 6.1.1.4'
H H 0.0000 0.0000 'International Tables Vol C Tables 4.2.6.8 and 6.1.1.4'
F F 0.0171 0.0103 'International Tables Vol C Tables 4.2.6.8 and 6.1.1.4'
N N 0.0061 0.0033 'International Tables Vol C Tables 4.2.6.8 and 6.1.1.4'
O O 0.0106 0.0060 'International Tables Vol C Tables 4.2.6.8 and 6.1.1.4'
P P 0.1023 0.0942 'International Tables Vol C Tables 4.2.6.8 and 6.1.1.4'
S S 0.1246 0.1234 'International Tables Vol C Tables 4.2.6.8 and 6.1.1.4'

loop_
_exptl_crystal_face_index_h
_exptl_crystal_face_index_k
_exptl_crystal_face_index_l
_exptl_crystal_face_perp_dist
0.00 1.00 0.00 0.0120
0.00 -1.00 0.00 0.0340
1.00 1.00 0.00 0.0660
-1.00 -1.00 0.00 0.0840
0.00 1.00 -1.00 0.0200
0.00 -1.00 1.00 0.0370
-1.00 0.00 0.00 0.0960
1.00 0.00 0.00 0.1000
-1.00 0.00 -1.00 0.0760
-1.00 1.00 1.00 0.0770
0.00 -1.00 -1.00 0.0290
0.00 1.00 1.00 0.0220
0.00 0.00 1.00 0.0290

loop_
_geom_angle_atom_site_label_1
_geom_angle_atom_site_label_2
_geom_angle_atom_site_label_3
_geom_angle
_geom_angle_site_symmetry_1
_geom_angle_site_symmetry_3
_geom_angle_publ_flag
O1A S1A O2A 117.9(6) . . ?
O1A S1A C11A 107.7(6) . . ?
O1A S1A N1A 117.0(6) . . ?
O2A S1A C11A 103.5(5) . . ?
O2A S1A N1A 105.0(6) . . ?
N1A S1A C11A 104.1(5) . . ?
F1A C11A S1A 108.8(6) . . ?
F1A C11A F2A 105.4(6) . . ?
F1A C11A C12A 116.4(7) . . ?
F2A C11A S1A 107.0(6) . . ?
F2A C11A C12A 103.9(7) . . ?
C12A C11A S1A 114.4(6) . . ?
F3A C12A F5A 106.7(8) . . ?
F3A C12A F4A 107.2(9) . . ?
F3A C12A C11A 111.7(9) . . ?
F5A C12A C11A 112.0(8) . . ?
F4A C12A F5A 106.6(9) . . ?
F4A C12A C11A 112.3(8) . . ?
O3A S2A O4A 121.8(6) . . ?
O3A S2A C13A 104.6(6) . . ?
O3A S2A N1A 117.8(7) . . ?
O4A S2A C13A 103.1(6) . . ?
O4A S2A N1A 105.9(6) . . ?
N1A S2A C13A 100.4(5) . . ?
F6A C13A S2A 111.9(7) . . ?
F6A C13A F7A 108.7(6) . . ?
F6A C13A C14A 111.1(7) . . ?
F7A C13A S2A 106.8(6) . . ?
F7A C13A C14A 98.7(7) . . ?
C14A C13A S2A 118.4(6) . . ?
F8A C14A F9A 111.1(9) . . ?
F8A C14A F10A 110.8(10) . . ?
F8A C14A C13A 110.4(9) . . ?
F9A C14A F10A 109.3(10) . . ?
F9A C14A C13A 108.9(9) . . ?
F10A C14A C13A 106.1(8) . . ?
S1A N1A S2A 120.9(7) . . ?
O1B S1B O2B 119.5(4) . . ?
O1B S1B C13B 108.4(6) . . ?
O1B S1B N1B 116.5(4) . . ?
O2B S1B C13B 103.7(4) . . ?
O2B S1B N1B 104.4(5) . . ?
N1B S1B C13B 102.4(4) . . ?
F6B C13B S1B 108.2(6) . . ?
F6B C13B F7B 107.6(6) . . ?
F6B C13B C14B 121.2(7) . . ?
F7B C13B S1B 103.8(6) . . ?
F7B C13B C14B 97.6(6) . . ?
C14B C13B S1B 116.0(6) . . ?
F8B C14B C13B 113.5(8) . . ?
F9B C14B F8B 106.8(7) . . ?
F9B C14B C13B 106.0(7) . . ?
F10B C14B F8B 107.2(8) . . ?
F10B C14B F9B 108.7(7) . . ?
F10B C14B C13B 114.3(7) . . ?
O3B S2B O4B 119.3(4) . . ?
O3B S2B C11B 107.1(5) . . ?
O3B S2B N1B 120.2(5) . . ?
O4B S2B C11B 101.3(5) . . ?
O4B S2B N1B 104.6(4) . . ?
N1B S2B C11B 101.2(4) . . ?
F1B C11B S2B 110.5(6) . . ?
F1B C11B C12B 94.1(6) . . ?
F2B C11B S2B 112.6(6) . . ?
F2B C11B F1B 107.4(6) . . ?
F2B C11B C12B 114.1(7) . . ?
C12B C11B S2B 116.3(7) . . ?
F3B C12B C11B 106.3(7) . . ?
F4B C12B F3B 110.4(7) . . ?
F4B C12B F5B 108.9(7) . . ?
F4B C12B C11B 117.4(8) . . ?
F5B C12B F3B 107.1(8) . . ?
F5B C12B C11B 106.2(8) . . ?
S2B N1B S1B 120.2(5) . . ?
C1 P1 C5B 109.89(9) . . ?
C5A P1 C1 108.65(9) . . ?
C5A P1 C5B 108.45(9) . . ?
C5A P1 C5C 110.12(9) . . ?
C5C P1 C1 110.38(9) . . ?
C5C P1 C5B 109.33(9) . . ?
P1 C1 H1A 109.1 . . ?
P1 C1 H1B 109.1 . . ?
H1A C1 H1B 107.8 . . ?
C2 C1 P1 112.54(13) . . ?
C2 C1 H1A 109.1 . . ?
C2 C1 H1B 109.1 . . ?
C1 C2 H2A 109.2 . . ?
C1 C2 H2B 109.2 . . ?
H2A C2 H2B 107.9 . . ?
C3 C2 C1 112.08(16) . . ?
C3 C2 H2A 109.2 . . ?
C3 C2 H2B 109.2 . . ?
C2 C3 H3A 109.3 . . ?
C2 C3 H3B 109.3 . . ?
H3A C3 H3B 108.0 . . ?
C4 C3 C2 111.64(17) . . ?
C4 C3 H3A 109.3 . . ?
C4 C3 H3B 109.3 . . ?
C3 C4 H4A 109.5 . . ?
C3 C4 H4B 109.5 . . ?
C3 C4 H4C 109.5 . . ?
H4A C4 H4B 109.5 . . ?
H4A C4 H4C 109.5 . . ?
H4B C4 H4C 109.5 . . ?
C6A C5A P1 118.00(15) . . ?
C10A C5A P1 121.83(14) . . ?
C10A C5A C6A 119.86(19) . . ?
C6B C5B P1 121.11(16) . . ?
C6B C5B C10B 119.18(19) . . ?
C10B C5B P1 119.68(16) . . ?
C6C C5C P1 119.71(15) . . ?
C10C C5C P1 120.07(14) . . ?
C10C C5C C6C 119.92(18) . . ?
C5A C6A H6A 120.3 . . ?
C7A C6A C5A 119.4(2) . . ?
C7A C6A H6A 120.3 . . ?
C5B C6B H6B 120.0 . . ?
C5B C6B C7B 119.9(2) . . ?
C7B C6B H6B 120.0 . . ?
C5C C6C H6C 120.3 . . ?
C7C C6C C5C 119.40(19) . . ?
C7C C6C H6C 120.3 . . ?
C6A C7A H7A 119.7 . . ?
C6A C7A C8A 120.7(2) . . ?
C8A C7A H7A 119.7 . . ?
C6B C7B H7B 119.8 . . ?
C8B C7B C6B 120.4(2) . . ?
C8B C7B H7B 119.8 . . ?
C6C C7C H7C 120.0 . . ?
C8C C7C C6C 119.98(19) . . ?
C8C C7C H7C 120.0 . . ?
C7A C8A H8A 119.9 . . ?
C9A C8A C7A 120.3(2) . . ?
C9A C8A H8A 119.9 . . ?
C7B C8B H8B 120.0 . . ?
C9B C8B C7B 120.1(2) . . ?
C9B C8B H8B 120.0 . . ?
C7C C8C H8C 119.6 . . ?
C7C C8C C9C 120.88(19) . . ?
C9C C8C H8C 119.6 . . ?
C8A C9A H9A 120.1 . . ?
C8A C9A C10A 119.9(2) . . ?
C10A C9A H9A 120.1 . . ?
C8B C9B H9B 120.1 . . ?
C8B C9B C10B 119.8(2) . . ?
C10B C9B H9B 120.1 . . ?
C8C C9C H9C 120.1 . . ?
C8C C9C C10C 119.7(2) . . ?
C10C C9C H9C 120.1 . . ?
C5A C10A C9A 119.91(18) . . ?
C5A C10A H10A 120.0 . . ?
C9A C10A H10A 120.0 . . ?
C5B C10B H10B 119.7 . . ?
C9B C10B C5B 120.6(2) . . ?
C9B C10B H10B 119.7 . . ?
C5C C10C H10C 120.0 . . ?
C9C C10C C5C 120.09(18) . . ?
C9C C10C H10C 120.0 . . ?

loop_
_geom_bond_atom_site_label_1
_geom_bond_atom_site_label_2
_geom_bond_distance
_geom_bond_site_symmetry_2
_geom_bond_publ_flag
S1A O1A 1.388(9) . ?
S1A O2A 1.471(9) . ?
S1A C11A 1.857(8) . ?
S1A N1A 1.602(11) . ?
F1A C11A 1.349(8) . ?
F2A C11A 1.369(8) . ?
F3A C12A 1.334(8) . ?
F5A C12A 1.341(7) . ?
F4A C12A 1.334(8) . ?
C11A C12A 1.515(8) . ?
S2A O3A 1.367(10) . ?
S2A O4A 1.451(9) . ?
S2A C13A 1.846(8) . ?
S2A N1A 1.609(10) . ?
F6A C13A 1.323(8) . ?
F7A C13A 1.366(9) . ?
F8A C14A 1.299(8) . ?
F9A C14A 1.310(8) . ?
F10A C14A 1.348(8) . ?
C13A C14A 1.523(9) . ?
S1B O1B 1.382(7) . ?
S1B O2B 1.462(7) . ?
S1B C13B 1.856(9) . ?
S1B N1B 1.628(7) . ?
F6B C13B 1.336(9) . ?
F7B C13B 1.359(9) . ?
F8B C14B 1.339(9) . ?
F9B C14B 1.339(7) . ?
F10B C14B 1.324(8) . ?
C13B C14B 1.514(9) . ?
S2B O3B 1.370(8) . ?
S2B O4B 1.475(7) . ?
S2B C11B 1.848(9) . ?
S2B N1B 1.593(7) . ?
F1B C11B 1.359(9) . ?
F2B C11B 1.332(9) . ?
F3B C12B 1.345(8) . ?
F4B C12B 1.295(8) . ?
F5B C12B 1.331(10) . ?
C11B C12B 1.510(10) . ?
P1 C1 1.7930(19) . ?
P1 C5A 1.789(2) . ?
P1 C5B 1.796(2) . ?
P1 C5C 1.7922(19) . ?
C1 H1A 0.9900 . ?
C1 H1B 0.9900 . ?
C1 C2 1.529(3) . ?
C2 H2A 0.9900 . ?
C2 H2B 0.9900 . ?
C2 C3 1.528(3) . ?
C3 H3A 0.9900 . ?
C3 H3B 0.9900 . ?
C3 C4 1.522(3) . ?
C4 H4A 0.9800 . ?
C4 H4B 0.9800 . ?
C4 H4C 0.9800 . ?
C5A C6A 1.407(2) . ?
C5A C10A 1.389(3) . ?
C5B C6B 1.383(3) . ?
C5B C10B 1.389(3) . ?
C5C C6C 1.398(2) . ?
C5C C10C 1.393(3) . ?
C6A H6A 0.9500 . ?
C6A C7A 1.376(3) . ?
C6B H6B 0.9500 . ?
C6B C7B 1.386(3) . ?
C6C H6C 0.9500 . ?
C6C C7C 1.393(3) . ?
C7A H7A 0.9500 . ?
C7A C8A 1.384(3) . ?
C7B H7B 0.9500 . ?
C7B C8B 1.377(3) . ?
C7C H7C 0.9500 . ?
C7C C8C 1.378(3) . ?
C8A H8A 0.9500 . ?
C8A C9A 1.384(3) . ?
C8B H8B 0.9500 . ?
C8B C9B 1.373(3) . ?
C8C H8C 0.9500 . ?
C8C C9C 1.384(3) . ?
C9A H9A 0.9500 . ?
C9A C10A 1.392(3) . ?
C9B H9B 0.9500 . ?
C9B C10B 1.381(3) . ?
C9C H9C 0.9500 . ?
C9C C10C 1.384(3) . ?
C10A H10A 0.9500 . ?
C10B H10B 0.9500 . ?
C10C H10C 0.9500 . ?

loop_
_geom_torsion_atom_site_label_1
_geom_torsion_atom_site_label_2
_geom_torsion_atom_site_label_3
_geom_torsion_atom_site_label_4
_geom_torsion
_geom_torsion_site_symmetry_1
_geom_torsion_site_symmetry_2
_geom_torsion_site_symmetry_3
_geom_torsion_site_symmetry_4
_geom_torsion_publ_flag
S1A C11A C12A F3A -63.4(11) . . . . ?
S1A C11A C12A F5A 56.3(11) . . . . ?
S1A C11A C12A F4A 176.2(9) . . . . ?
F1A C11A C12A F3A 168.3(9) . . . . ?
F1A C11A C12A F5A -72.1(10) . . . . ?
F1A C11A C12A F4A 47.8(11) . . . . ?
F2A C11A C12A F3A 52.9(10) . . . . ?
F2A C11A C12A F5A 172.6(9) . . . . ?
F2A C11A C12A F4A -67.5(10) . . . . ?
O1A S1A C11A F1A 152.4(6) . . . . ?
O1A S1A C11A F2A -94.2(7) . . . . ?
O1A S1A C11A C12A 20.3(9) . . . . ?
O1A S1A N1A S2A 36.0(10) . . . . ?
O2A S1A C11A F1A 26.8(8) . . . . ?
O2A S1A C11A F2A 140.3(6) . . . . ?
O2A S1A C11A C12A -105.3(8) . . . . ?
O2A S1A N1A S2A 168.8(3) . . . . ?
C11A S1A N1A S2A -82.7(7) . . . . ?
S2A C13A C14A F8A 51.1(12) . . . . ?
S2A C13A C14A F9A -71.2(11) . . . . ?
S2A C13A C14A F10A 171.2(10) . . . . ?
F6A C13A C14A F8A -80.4(11) . . . . ?
F6A C13A C14A F9A 157.3(9) . . . . ?
F6A C13A C14A F10A 39.7(11) . . . . ?
F7A C13A C14A F8A 165.5(9) . . . . ?
F7A C13A C14A F9A 43.3(10) . . . . ?
F7A C13A C14A F10A -74.3(10) . . . . ?
O3A S2A C13A F6A -75.7(8) . . . . ?
O3A S2A C13A F7A 43.1(8) . . . . ?
O3A S2A C13A C14A 153.1(8) . . . . ?
O3A S2A N1A S1A 3.9(10) . . . . ?
O4A S2A C13A F6A 156.0(7) . . . . ?
O4A S2A C13A F7A -85.2(7) . . . . ?
O4A S2A C13A C14A 24.8(9) . . . . ?
O4A S2A N1A S1A 144.2(4) . . . . ?
C13A S2A N1A S1A -108.8(6) . . . . ?
N1A S1A C11A F1A -82.7(7) . . . . ?
N1A S1A C11A F2A 30.7(7) . . . . ?
N1A S1A C11A C12A 145.2(7) . . . . ?
N1A S2A C13A F6A 46.8(8) . . . . ?
N1A S2A C13A F7A 165.7(6) . . . . ?
N1A S2A C13A C14A -84.3(8) . . . . ?
S1B C13B C14B F8B -179.5(6) . . . . ?
S1B C13B C14B F9B 63.6(8) . . . . ?
S1B C13B C14B F10B -56.1(9) . . . . ?
F6B C13B C14B F8B -44.9(10) . . . . ?
F6B C13B C14B F9B -161.8(7) . . . . ?
F6B C13B C14B F10B 78.4(10) . . . . ?
F7B C13B C14B F8B 71.0(8) . . . . ?
F7B C13B C14B F9B -45.9(8) . . . . ?
F7B C13B C14B F10B -165.6(7) . . . . ?
O1B S1B C13B F6B 77.3(6) . . . . ?
O1B S1B C13B F7B -36.8(7) . . . . ?
O1B S1B C13B C14B -142.6(6) . . . . ?
O1B S1B N1B S2B -19.8(8) . . . . ?
O2B S1B C13B F6B -154.7(5) . . . . ?
O2B S1B C13B F7B 91.1(6) . . . . ?
O2B S1B C13B C14B -14.6(8) . . . . ?
O2B S1B N1B S2B -153.9(3) . . . . ?
C13B S1B N1B S2B 98.3(5) . . . . ?
S2B C11B C12B F3B 66.0(9) . . . . ?
S2B C11B C12B F4B -58.1(10) . . . . ?
S2B C11B C12B F5B 179.8(6) . . . . ?
F1B C11B C12B F3B -49.3(8) . . . . ?
F1B C11B C12B F4B -173.4(8) . . . . ?
F1B C11B C12B F5B 64.5(7) . . . . ?
F2B C11B C12B F3B -160.4(7) . . . . ?
F2B C11B C12B F4B 75.5(10) . . . . ?
F2B C11B C12B F5B -46.6(9) . . . . ?
O3B S2B C11B F1B 83.2(7) . . . . ?
O3B S2B C11B F2B -156.8(6) . . . . ?
O3B S2B C11B C12B -22.5(8) . . . . ?
O3B S2B N1B S1B -27.1(7) . . . . ?
O4B S2B C11B F1B -151.1(6) . . . . ?
O4B S2B C11B F2B -31.1(7) . . . . ?
O4B S2B C11B C12B 103.2(7) . . . . ?
O4B S2B N1B S1B -164.6(2) . . . . ?
C11B S2B N1B S1B 90.4(6) . . . . ?
N1B S1B C13B F6B -46.3(7) . . . . ?
N1B S1B C13B F7B -160.4(5) . . . . ?
N1B S1B C13B C14B 93.8(7) . . . . ?
N1B S2B C11B F1B -43.5(7) . . . . ?
N1B S2B C11B F2B 76.5(7) . . . . ?
N1B S2B C11B C12B -149.2(6) . . . . ?
P1 C1 C2 C3 179.35(13) . . . . ?
P1 C5A C6A C7A 174.57(16) . . . . ?
P1 C5A C10A C9A -174.59(16) . . . . ?
P1 C5B C6B C7B -178.11(19) . . . . ?
P1 C5B C10B C9B 178.20(16) . . . . ?
P1 C5C C6C C7C 173.34(16) . . . . ?
P1 C5C C10C C9C -173.88(16) . . . . ?
C1 P1 C5A C6A -78.91(17) . . . . ?
C1 P1 C5A C10A 94.61(18) . . . . ?
C1 P1 C5B C6B -16.9(2) . . . . ?
C1 P1 C5B C10B 164.90(15) . . . . ?
C1 P1 C5C C6C 23.0(2) . . . . ?
C1 P1 C5C C10C -163.25(16) . . . . ?
C1 C2 C3 C4 -177.33(17) . . . . ?
C5A P1 C1 C2 -52.24(15) . . . . ?
C5A P1 C5B C6B -135.53(18) . . . . ?
C5A P1 C5B C10B 46.27(18) . . . . ?
C5A P1 C5C C6C 142.94(17) . . . . ?
C5A P1 C5C C10C -43.29(19) . . . . ?
C5A C6A C7A C8A 0.3(3) . . . . ?
C5B P1 C1 C2 -170.75(13) . . . . ?
C5B P1 C5A C6A 40.50(18) . . . . ?
C5B P1 C5A C10A -145.98(17) . . . . ?
C5B P1 C5C C6C -98.01(18) . . . . ?
C5B P1 C5C C10C 75.76(18) . . . . ?
C5B C6B C7B C8B -0.3(4) . . . . ?
C5C P1 C1 C2 68.59(16) . . . . ?
C5C P1 C5A C6A 160.09(16) . . . . ?
C5C P1 C5A C10A -26.4(2) . . . . ?
C5C P1 C5B C6B 104.39(19) . . . . ?
C5C P1 C5B C10B -73.81(18) . . . . ?
C5C C6C C7C C8C 1.2(3) . . . . ?
C6A C5A C10A C9A -1.2(3) . . . . ?
C6A C7A C8A C9A -1.3(3) . . . . ?
C6B C5B C10B C9B 0.0(3) . . . . ?
C6B C7B C8B C9B 0.4(4) . . . . ?
C6C C5C C10C C9C -0.1(3) . . . . ?
C6C C7C C8C C9C -1.3(3) . . . . ?
C7A C8A C9A C10A 1.1(3) . . . . ?
C7B C8B C9B C10B -0.3(4) . . . . ?
C7C C8C C9C C10C 0.7(3) . . . . ?
C8A C9A C10A C5A 0.2(3) . . . . ?
C8B C9B C10B C5B 0.1(3) . . . . ?
C8C C9C C10C C5C 0.0(3) . . . . ?
C10A C5A C6A C7A 0.9(3) . . . . ?
C10B C5B C6B C7B 0.1(3) . . . . ?
C10C C5C C6C C7C -0.4(3) . . . . ?
